data_7018585
loop_
_publ_author_name
'Shen, Xiaodong'
'Zhang, Yong'
'Xue, Mingqiang'
'Shen, Qi'

_publ_section_title
;
 Reduction of Sterically Hindered \b-Diketiminato Europium(iii) Complexes
 by the \b-Diketiminato Anion: A Convenient Route for the Synthesis of
 \b-Diketiminato Europium(ii) Complexes.
;
_journal_issue 13
_journal_name_full 'Dalton transactions (Cambridge, England : 2003)'
_journal_page_first 3668
_journal_page_last 3674
_journal_paper_doi 10.1039/c2dt12176j
_journal_volume 41
_journal_year 2012
_chemical_formula_moiety 'C46 H58 N4, C6 H14'
_chemical_formula_sum 'C52 H72 N4'
_chemical_formula_weight 753.14
_chemical_name_systematic
;
?
;
_space_group_IT_number 2
_symmetry_cell_setting triclinic
_symmetry_Int_Tables_number 2
_symmetry_space_group_name_Hall '-P 1'
_symmetry_space_group_name_H-M 'P -1'
_atom_sites_solution_hydrogens geom
_atom_sites_solution_primary direct
_atom_sites_solution_secondary difmap
_audit_creation_method SHELXL-97
_cell_angle_alpha 100.318(9)
_cell_angle_beta 90.767(8)
_cell_angle_gamma 113.822(16)
_cell_formula_units_Z 1
_cell_length_a 8.566(4)
_cell_length_b 9.953(5)
_cell_length_c 15.152(6)
_cell_measurement_reflns_used 4258
_cell_measurement_temperature 223(2)
_cell_measurement_theta_max 27.4
_cell_measurement_theta_min 3.1
_cell_volume 1157.4(9)
_computing_cell_refinement CrystalClear
_computing_data_collection CrystalClear
_computing_data_reduction CrystalStructure
_computing_structure_refinement 'SHELXL-97 (Sheldrick, 1997)'
_computing_structure_solution 'SHELXS-97 (Sheldrick, 1990)'
_diffrn_ambient_temperature 223(2)
_diffrn_detector_area_resol_mean 14.63
_diffrn_measured_fraction_theta_full 0.969
_diffrn_measured_fraction_theta_max 0.969
_diffrn_measurement_device_type 'Rigaku Saturn'
_diffrn_measurement_method \w
_diffrn_radiation_monochromator graphite
_diffrn_radiation_source 'fine-focus sealed tube'
_diffrn_radiation_type MoK\a
_diffrn_radiation_wavelength 0.71075
_diffrn_reflns_av_R_equivalents 0.0772
_diffrn_reflns_av_sigmaI/netI 0.1196
_diffrn_reflns_limit_h_max 10
_diffrn_reflns_limit_h_min -10
_diffrn_reflns_limit_k_max 10
_diffrn_reflns_limit_k_min -12
_diffrn_reflns_limit_l_max 15
_diffrn_reflns_limit_l_min -18
_diffrn_reflns_number 9209
_diffrn_reflns_theta_full 25.50
_diffrn_reflns_theta_max 25.50
_diffrn_reflns_theta_min 3.06
_exptl_absorpt_coefficient_mu 0.062
_exptl_absorpt_correction_T_max 0.988
_exptl_absorpt_correction_T_min 0.697
_exptl_absorpt_correction_type multi-scan
_exptl_absorpt_process_details 'Jacobson, R. (1998) Private communication'
_exptl_crystal_colour yellow
_exptl_crystal_density_diffrn 1.080
_exptl_crystal_density_method 'not measured'
_exptl_crystal_description block
_exptl_crystal_F_000 412
_exptl_crystal_size_max 0.30
_exptl_crystal_size_mid 0.15
_exptl_crystal_size_min 0.15
_refine_diff_density_max 0.286
_refine_diff_density_min -0.228
_refine_diff_density_rms 0.047
_refine_ls_extinction_method none
_refine_ls_goodness_of_fit_ref 1.063
_refine_ls_hydrogen_treatment constr
_refine_ls_matrix_type full
_refine_ls_number_parameters 254
_refine_ls_number_reflns 4183
_refine_ls_number_restraints 5
_refine_ls_restrained_S_all 1.067
_refine_ls_R_factor_all 0.2176
_refine_ls_R_factor_gt 0.1067
_refine_ls_shift/su_max 0.000
_refine_ls_shift/su_mean 0.000
_refine_ls_structure_factor_coef Fsqd
_refine_ls_weighting_details 'calc w=1/[\s^2^(Fo^2^)+(0.1199P)^2^+0.0000P] where P=(Fo^2^+2Fc^2^)/3'
_refine_ls_weighting_scheme calc
_refine_ls_wR_factor_gt 0.2291
_refine_ls_wR_factor_ref 0.2896
_reflns_number_gt 1917
_reflns_number_total 4183
_reflns_threshold_expression >2sigma(I)
_cod_data_source_file c2dt12176j.txt
_cod_data_source_block complex3
_cod_original_cell_volume 1157.5(10)
_cod_database_code 7018585

loop_
_symmetry_equiv_pos_as_xyz
'x, y, z'
'-x, -y, -z'

loop_
_atom_site_label
_atom_site_type_symbol
_atom_site_fract_x
_atom_site_fract_y
_atom_site_fract_z
_atom_site_U_iso_or_equiv
_atom_site_adp_type
_atom_site_occupancy
_atom_site_symmetry_multiplicity
_atom_site_calc_flag
_atom_site_refinement_flags
N1 N 0.3178(4) 0.1151(4) 0.4423(2) 0.0542(10) Uani 1 1 d .
N2 N 0.6715(4) 0.2257(4) 0.6685(2) 0.0562(10) Uani 1 1 d .
C1 C 0.5890(6) 0.3432(6) 0.4915(4) 0.0687(14) Uani 1 1 d .
H1A H 0.6758 0.3543 0.4495 0.103 Uiso 1 1 calc R
H1B H 0.6438 0.3813 0.5526 0.103 Uiso 1 1 calc R
H1C H 0.5239 0.3991 0.4793 0.103 Uiso 1 1 calc R
C2 C 0.4708(5) 0.1803(5) 0.4807(3) 0.0518(11) Uani 1 1 d .
C3 C 0.5449(5) 0.0837(5) 0.5207(3) 0.0494(11) Uani 1 1 d .
H3 H 0.6669 0.1182 0.5089 0.059 Uiso 1 1 calc R
C4 C 0.5383(5) 0.1179(5) 0.6231(3) 0.0505(11) Uani 1 1 d .
C5 C 0.3784(5) 0.0253(6) 0.6612(3) 0.0609(13) Uani 1 1 d .
H5A H 0.3911 0.0582 0.7261 0.091 Uiso 1 1 calc R
H5B H 0.3595 -0.0794 0.6464 0.091 Uiso 1 1 calc R
H5C H 0.2814 0.0371 0.6357 0.091 Uiso 1 1 calc R
C6 C 0.2408(5) 0.2001(5) 0.4058(3) 0.0533(12) Uani 1 1 d .
C7 C 0.1237(5) 0.2397(5) 0.4569(3) 0.0525(12) Uani 1 1 d .
C8 C 0.0375(5) 0.3101(5) 0.4174(3) 0.0590(13) Uani 1 1 d .
H8 H -0.0387 0.3394 0.4512 0.071 Uiso 1 1 calc R
C9 C 0.0581(6) 0.3390(6) 0.3317(3) 0.0637(14) Uani 1 1 d .
C10 C 0.1724(6) 0.2970(6) 0.2839(3) 0.0662(14) Uani 1 1 d .
H10 H 0.1872 0.3141 0.2250 0.079 Uiso 1 1 calc R
C11 C 0.2676(5) 0.2295(6) 0.3198(3) 0.0582(12) Uani 1 1 d .
C12 C 0.0953(6) 0.2120(6) 0.5504(3) 0.0653(14) Uani 1 1 d .
H12A H -0.0073 0.2239 0.5685 0.098 Uiso 1 1 calc R
H12B H 0.1931 0.2832 0.5916 0.098 Uiso 1 1 calc R
H12C H 0.0818 0.1108 0.5518 0.098 Uiso 1 1 calc R
C13 C -0.0414(6) 0.4113(7) 0.2907(4) 0.0859(18) Uani 1 1 d .
H13A H 0.0374 0.4975 0.2688 0.129 Uiso 1 1 calc R
H13B H -0.1050 0.4434 0.3359 0.129 Uiso 1 1 calc R
H13C H -0.1206 0.3395 0.2409 0.129 Uiso 1 1 calc R
C14 C 0.3972(6) 0.1912(7) 0.2660(3) 0.0727(15) Uani 1 1 d .
H14A H 0.3826 0.2006 0.2042 0.109 Uiso 1 1 calc R
H14B H 0.3799 0.0891 0.2673 0.109 Uiso 1 1 calc R
H14C H 0.5122 0.2594 0.2922 0.109 Uiso 1 1 calc R
C15 C 0.6809(5) 0.2727(5) 0.7637(3) 0.0534(11) Uani 1 1 d .
C16 C 0.8030(6) 0.2539(6) 0.8158(3) 0.0623(13) Uani 1 1 d .
C17 C 0.8194(6) 0.3029(7) 0.9093(3) 0.0746(16) Uani 1 1 d .
H17 H 0.8976 0.2865 0.9453 0.089 Uiso 1 1 calc R
C18 C 0.7223(7) 0.3755(7) 0.9501(3) 0.0761(16) Uani 1 1 d .
C19 C 0.6130(6) 0.3999(7) 0.8965(3) 0.0739(15) Uani 1 1 d .
H19 H 0.5520 0.4541 0.9233 0.089 Uiso 1 1 calc R
C20 C 0.5864(6) 0.3488(6) 0.8033(3) 0.0600(13) Uani 1 1 d .
C21 C 0.9217(6) 0.1877(6) 0.7718(3) 0.0696(14) Uani 1 1 d .
H21A H 0.8625 0.1158 0.7170 0.104 Uiso 1 1 calc R
H21B H 0.9552 0.1378 0.8130 0.104 Uiso 1 1 calc R
H21C H 1.0230 0.2672 0.7573 0.104 Uiso 1 1 calc R
C22 C 0.7413(8) 0.4254(8) 1.0525(4) 0.103(2) Uani 1 1 d .
H22A H 0.6521 0.3504 1.0780 0.154 Uiso 1 1 calc R
H22B H 0.7313 0.5202 1.0681 0.154 Uiso 1 1 calc R
H22C H 0.8528 0.4373 1.0765 0.154 Uiso 1 1 calc R
C23 C 0.4593(6) 0.3808(6) 0.7491(3) 0.0691(14) Uani 1 1 d .
H23A H 0.5065 0.4097 0.6942 0.104 Uiso 1 1 calc R
H23B H 0.4373 0.4616 0.7845 0.104 Uiso 1 1 calc R
H23C H 0.3529 0.2914 0.7341 0.104 Uiso 1 1 calc R
C24 C -0.357(3) 0.018(4) 0.081(2) 0.191(4) Uiso 0.50 1 d PD
C25 C -0.195(3) -0.008(3) 0.0968(18) 0.191(4) Uiso 0.50 1 d PD
C26 C -0.056(3) 0.073(3) 0.0466(16) 0.191(4) Uiso 0.50 1 d PD
C27 C 0.074(3) 0.026(3) 0.0034(17) 0.191(4) Uiso 0.50 1 d PD
C28 C 0.249(3) 0.100(3) -0.0277(17) 0.191(4) Uiso 0.50 1 d PD
C29 C 0.288(3) -0.027(3) -0.086(2) 0.191(4) Uiso 0.50 1 d PD

loop_
_atom_site_aniso_label
_atom_site_aniso_U_11
_atom_site_aniso_U_22
_atom_site_aniso_U_33
_atom_site_aniso_U_23
_atom_site_aniso_U_13
_atom_site_aniso_U_12
N1 0.059(2) 0.061(3) 0.046(2) 0.0077(19) 0.0054(16) 0.030(2)
N2 0.058(2) 0.057(3) 0.054(2) 0.004(2) 0.0001(18) 0.027(2)
C1 0.070(3) 0.054(4) 0.078(4) 0.007(3) -0.008(2) 0.025(3)
C2 0.058(3) 0.058(3) 0.046(2) 0.007(2) 0.0082(19) 0.033(3)
C3 0.061(3) 0.053(3) 0.040(2) 0.006(2) 0.0084(19) 0.031(2)
C4 0.050(2) 0.057(3) 0.053(3) 0.011(2) 0.006(2) 0.031(3)
C5 0.063(3) 0.058(3) 0.056(3) 0.003(2) -0.005(2) 0.023(3)
C6 0.045(2) 0.060(3) 0.061(3) 0.019(2) 0.0021(19) 0.025(2)
C7 0.045(2) 0.055(3) 0.058(3) 0.011(2) -0.0005(19) 0.022(2)
C8 0.052(2) 0.057(3) 0.066(3) -0.002(3) 0.000(2) 0.028(2)
C9 0.061(3) 0.071(4) 0.071(3) 0.021(3) 0.000(2) 0.038(3)
C10 0.068(3) 0.067(4) 0.067(3) 0.026(3) -0.006(2) 0.027(3)
C11 0.061(3) 0.064(3) 0.052(3) 0.007(2) 0.000(2) 0.030(3)
C12 0.070(3) 0.084(4) 0.054(3) 0.011(3) 0.004(2) 0.046(3)
C13 0.077(3) 0.096(5) 0.107(5) 0.043(4) 0.005(3) 0.048(3)
C14 0.085(3) 0.095(4) 0.057(3) 0.020(3) 0.016(2) 0.055(3)
C15 0.060(3) 0.055(3) 0.040(2) 0.002(2) 0.0013(19) 0.022(2)
C16 0.066(3) 0.074(4) 0.051(3) 0.008(3) 0.002(2) 0.035(3)
C17 0.076(3) 0.105(5) 0.050(3) 0.014(3) 0.000(2) 0.046(3)
C18 0.080(3) 0.111(5) 0.042(3) 0.000(3) 0.002(2) 0.051(3)
C19 0.079(3) 0.089(4) 0.061(3) -0.001(3) 0.006(3) 0.049(3)
C20 0.067(3) 0.065(4) 0.046(3) -0.007(2) -0.001(2) 0.031(3)
C21 0.075(3) 0.080(4) 0.064(3) 0.009(3) 0.001(2) 0.045(3)
C22 0.126(5) 0.133(6) 0.050(3) -0.021(4) -0.010(3) 0.070(5)
C23 0.077(3) 0.072(4) 0.062(3) -0.009(3) -0.006(2) 0.044(3)

loop_
_atom_type_symbol
_atom_type_description
_atom_type_scat_dispersion_real
_atom_type_scat_dispersion_imag
_atom_type_scat_source
C C 0.0033 0.0016 'International Tables Vol C Tables 4.2.6.8 and 6.1.1.4'
H H 0.0000 0.0000 'International Tables Vol C Tables 4.2.6.8 and 6.1.1.4'
N N 0.0061 0.0033 'International Tables Vol C Tables 4.2.6.8 and 6.1.1.4'

loop_
_geom_angle_atom_site_label_1
_geom_angle_atom_site_label_2
_geom_angle_atom_site_label_3
_geom_angle
_geom_angle_site_symmetry_1
_geom_angle_site_symmetry_3
C2 N1 C6 120.1(4) . .
C4 N2 C15 122.3(4) . .
C2 C1 H1A 109.5 . .
C2 C1 H1B 109.5 . .
H1A C1 H1B 109.5 . .
C2 C1 H1C 109.5 . .
H1A C1 H1C 109.5 . .
H1B C1 H1C 109.5 . .
N1 C2 C1 126.9(4) . .
N1 C2 C3 117.7(4) . .
C1 C2 C3 115.4(4) . .
C3 C3 C4 112.9(4) 2_656 .
C3 C3 C2 113.6(4) 2_656 .
C4 C3 C2 106.8(3) . .
C3 C3 H3 107.8 2_656 .
C4 C3 H3 107.8 . .
C2 C3 H3 107.8 . .
N2 C4 C5 125.9(4) . .
N2 C4 C3 116.3(4) . .
C5 C4 C3 117.9(4) . .
C4 C5 H5A 109.5 . .
C4 C5 H5B 109.5 . .
H5A C5 H5B 109.5 . .
C4 C5 H5C 109.5 . .
H5A C5 H5C 109.5 . .
H5B C5 H5C 109.5 . .
C11 C6 C7 121.0(4) . .
C11 C6 N1 121.3(4) . .
C7 C6 N1 117.4(4) . .
C8 C7 C6 117.2(4) . .
C8 C7 C12 120.8(4) . .
C6 C7 C12 122.0(4) . .
C9 C8 C7 123.7(4) . .
C9 C8 H8 118.2 . .
C7 C8 H8 118.2 . .
C10 C9 C8 117.2(4) . .
C10 C9 C13 120.9(4) . .
C8 C9 C13 121.9(5) . .
C9 C10 C11 122.6(4) . .
C9 C10 H10 118.7 . .
C11 C10 H10 118.7 . .
C6 C11 C10 118.4(4) . .
C6 C11 C14 121.0(4) . .
C10 C11 C14 120.6(4) . .
C7 C12 H12A 109.5 . .
C7 C12 H12B 109.5 . .
H12A C12 H12B 109.5 . .
C7 C12 H12C 109.5 . .
H12A C12 H12C 109.5 . .
H12B C12 H12C 109.5 . .
C9 C13 H13A 109.5 . .
C9 C13 H13B 109.5 . .
H13A C13 H13B 109.5 . .
C9 C13 H13C 109.5 . .
H13A C13 H13C 109.5 . .
H13B C13 H13C 109.5 . .
C11 C14 H14A 109.5 . .
C11 C14 H14B 109.5 . .
H14A C14 H14B 109.5 . .
C11 C14 H14C 109.5 . .
H14A C14 H14C 109.5 . .
H14B C14 H14C 109.5 . .
C20 C15 C16 120.4(4) . .
C20 C15 N2 122.1(4) . .
C16 C15 N2 117.1(4) . .
C15 C16 C17 118.7(4) . .
C15 C16 C21 120.8(4) . .
C17 C16 C21 120.5(4) . .
C18 C17 C16 121.4(4) . .
C18 C17 H17 119.3 . .
C16 C17 H17 119.3 . .
C19 C18 C17 118.0(5) . .
C19 C18 C22 122.0(5) . .
C17 C18 C22 120.0(5) . .
C18 C19 C20 123.3(5) . .
C18 C19 H19 118.4 . .
C20 C19 H19 118.4 . .
C15 C20 C19 118.1(4) . .
C15 C20 C23 122.7(4) . .
C19 C20 C23 119.2(4) . .
C16 C21 H21A 109.5 . .
C16 C21 H21B 109.5 . .
H21A C21 H21B 109.5 . .
C16 C21 H21C 109.5 . .
H21A C21 H21C 109.5 . .
H21B C21 H21C 109.5 . .
C18 C22 H22A 109.5 . .
C18 C22 H22B 109.5 . .
H22A C22 H22B 109.5 . .
C18 C22 H22C 109.5 . .
H22A C22 H22C 109.5 . .
H22B C22 H22C 109.5 . .
C20 C23 H23A 109.5 . .
C20 C23 H23B 109.5 . .
H23A C23 H23B 109.5 . .
C20 C23 H23C 109.5 . .
H23A C23 H23C 109.5 . .
H23B C23 H23C 109.5 . .
C29 C24 C25 18(5) 2 .
C29 C24 C28 51(5) 2 2
C25 C24 C28 40.3(12) . 2
C29 C25 C28 89(2) 2 2
C29 C25 C26 105(3) 2 .
C28 C25 C26 85(2) 2 .
C29 C25 C24 10(3) 2 .
C28 C25 C24 85(2) 2 .
C26 C25 C24 113(2) . .
C29 C25 C27 114(3) 2 2
C28 C25 C27 53.1(15) 2 2
C26 C25 C27 35.4(14) . 2
C24 C25 C27 116.8(18) . 2
C27 C26 C25 94(2) 2 .
C27 C26 C27 50(2) 2 .
C25 C26 C27 129(2) . .
C27 C26 C28 55.7(17) 2 2
C25 C26 C28 41.4(14) . 2
C27 C26 C28 103(2) . 2
C27 C26 C29 103(2) 2 2
C25 C26 C29 29.6(14) . 2
C27 C26 C29 151(2) . 2
C28 C26 C29 48.4(10) 2 2
C26 C27 C27 83(3) 2 2
C26 C27 C26 130(2) 2 .
C27 C27 C26 46.2(19) 2 .
C26 C27 C28 88(3) 2 .
C27 C27 C28 155(4) 2 .
C26 C27 C28 137(2) . .
C26 C27 C25 51.0(18) 2 2
C27 C27 C25 121(3) 2 2
C26 C27 C25 148.9(17) . 2
C28 C27 C25 39.9(14) . 2
C25 C28 C27 87(2) 2 .
C25 C28 C29 40.4(14) 2 .
C27 C28 C29 107(2) . .
C25 C28 C26 53.2(14) 2 2
C27 C28 C26 36.8(15) . 2
C29 C28 C26 71.3(16) . 2
C25 C28 C24 55.1(18) 2 2
C27 C28 C24 119(2) . 2
C29 C28 C24 16.0(15) . 2
C26 C28 C24 85.6(18) 2 2
C24 C29 C25 152(8) 2 2
C24 C29 C28 113(6) 2 .
C25 C29 C28 50(2) 2 .
C24 C29 C26 154(7) 2 2
C25 C29 C26 45.4(19) 2 2
C28 C29 C26 60.3(14) . 2

loop_
_geom_bond_atom_site_label_1
_geom_bond_atom_site_label_2
_geom_bond_distance
_geom_bond_site_symmetry_2
N1 C2 1.278(5) .
N1 C6 1.438(5) .
N2 C4 1.286(6) .
N2 C15 1.424(5) .
C1 C2 1.502(7) .
C1 H1A 0.9700 .
C1 H1B 0.9700 .
C1 H1C 0.9700 .
C2 C3 1.545(5) .
C3 C3 1.529(9) 2_656
C3 C4 1.534(6) .
C3 H3 0.9900 .
C4 C5 1.500(6) .
C5 H5A 0.9700 .
C5 H5B 0.9700 .
C5 H5C 0.9700 .
C6 C11 1.387(6) .
C6 C7 1.412(6) .
C7 C8 1.396(6) .
C7 C12 1.497(6) .
C8 C9 1.379(6) .
C8 H8 0.9400 .
C9 C10 1.378(7) .
C9 C13 1.507(6) .
C10 C11 1.405(6) .
C10 H10 0.9400 .
C11 C14 1.516(6) .
C12 H12A 0.9700 .
C12 H12B 0.9700 .
C12 H12C 0.9700 .
C13 H13A 0.9700 .
C13 H13B 0.9700 .
C13 H13C 0.9700 .
C14 H14A 0.9700 .
C14 H14B 0.9700 .
C14 H14C 0.9700 .
C15 C20 1.392(6) .
C15 C16 1.393(6) .
C16 C17 1.399(7) .
C16 C21 1.521(6) .
C17 C18 1.391(7) .
C17 H17 0.9400 .
C18 C19 1.353(6) .
C18 C22 1.527(7) .
C19 C20 1.394(6) .
C19 H19 0.9400 .
C20 C23 1.520(6) .
C21 H21A 0.9700 .
C21 H21B 0.9700 .
C21 H21C 0.9700 .
C22 H22A 0.9700 .
C22 H22B 0.9700 .
C22 H22C 0.9700 .
C23 H23A 0.9700 .
C23 H23B 0.9700 .
C23 H23C 0.9700 .
C24 C29 0.56(3) 2
C24 C25 1.525(18) .
C24 C28 1.85(4) 2
C25 C29 1.01(3) 2
C25 C28 1.20(3) 2
C25 C26 1.457(17) .
C25 C27 1.87(4) 2
C26 C27 1.09(4) 2
C26 C27 1.495(18) .
C26 C28 1.81(4) 2
C26 C29 1.98(4) 2
C27 C26 1.09(4) 2
C27 C27 1.16(4) 2
C27 C28 1.500(16) .
C27 C25 1.87(4) 2
C28 C25 1.20(3) 2
C28 C29 1.560(19) .
C28 C26 1.81(4) 2
C28 C24 1.85(4) 2
C29 C24 0.56(3) 2
C29 C25 1.01(3) 2
C29 C26 1.98(4) 2

loop_
_geom_torsion_atom_site_label_1
_geom_torsion_atom_site_label_2
_geom_torsion_atom_site_label_3
_geom_torsion_atom_site_label_4
_geom_torsion
_geom_torsion_site_symmetry_1
_geom_torsion_site_symmetry_4
C6 N1 C2 C1 -1.5(7) . .
C6 N1 C2 C3 178.5(4) . .
N1 C2 C3 C3 22.1(6) . 2_656
C1 C2 C3 C3 -157.9(5) . 2_656
N1 C2 C3 C4 -103.1(4) . .
C1 C2 C3 C4 76.9(5) . .
C15 N2 C4 C5 -1.3(7) . .
C15 N2 C4 C3 178.0(3) . .
C3 C3 C4 N2 144.0(5) 2_656 .
C2 C3 C4 N2 -90.4(4) . .
C3 C3 C4 C5 -36.6(6) 2_656 .
C2 C3 C4 C5 89.0(4) . .
C2 N1 C6 C11 84.7(6) . .
C2 N1 C6 C7 -101.4(5) . .
C11 C6 C7 C8 -0.4(7) . .
N1 C6 C7 C8 -174.3(4) . .
C11 C6 C7 C12 -178.7(4) . .
N1 C6 C7 C12 7.4(7) . .
C6 C7 C8 C9 1.6(7) . .
C12 C7 C8 C9 179.9(5) . .
C7 C8 C9 C10 -0.9(7) . .
C7 C8 C9 C13 178.2(5) . .
C8 C9 C10 C11 -1.0(8) . .
C13 C9 C10 C11 179.9(5) . .
C7 C6 C11 C10 -1.3(7) . .
N1 C6 C11 C10 172.3(4) . .
C7 C6 C11 C14 178.1(5) . .
N1 C6 C11 C14 -8.2(7) . .
C9 C10 C11 C6 2.1(8) . .
C9 C10 C11 C14 -177.4(5) . .
C4 N2 C15 C20 -71.1(6) . .
C4 N2 C15 C16 115.7(5) . .
C20 C15 C16 C17 4.8(7) . .
N2 C15 C16 C17 178.1(5) . .
C20 C15 C16 C21 -172.6(5) . .
N2 C15 C16 C21 0.7(7) . .
C15 C16 C17 C18 -3.0(8) . .
C21 C16 C17 C18 174.4(5) . .
C16 C17 C18 C19 -1.2(9) . .
C16 C17 C18 C22 179.1(6) . .
C17 C18 C19 C20 3.7(9) . .
C22 C18 C19 C20 -176.6(6) . .
C16 C15 C20 C19 -2.5(7) . .
N2 C15 C20 C19 -175.4(4) . .
C16 C15 C20 C23 176.2(4) . .
N2 C15 C20 C23 3.3(7) . .
C18 C19 C20 C15 -1.9(8) . .
C18 C19 C20 C23 179.3(5) . .
C28 C24 C25 C29 117(17) 2 2
C29 C24 C25 C28 -117(17) 2 2
C29 C24 C25 C26 -34(17) 2 .
C28 C24 C25 C26 83(3) 2 .
C29 C24 C25 C27 -73(17) 2 2
C28 C24 C25 C27 43.7(17) 2 2
C29 C25 C26 C27 -110(3) 2 2
C28 C25 C26 C27 -22(3) 2 2
C24 C25 C26 C27 -104(3) . 2
C29 C25 C26 C27 -150(3) 2 .
C28 C25 C26 C27 -62(3) 2 .
C24 C25 C26 C27 -144(3) . .
C27 C25 C26 C27 -40(3) 2 .
C29 C25 C26 C28 -88(3) 2 2
C24 C25 C26 C28 -82(3) . 2
C27 C25 C26 C28 22(3) 2 2
C28 C25 C26 C29 88(3) 2 2
C24 C25 C26 C29 6(3) . 2
C27 C25 C26 C29 110(3) 2 2
C27 C26 C27 C26 0.000(2) 2 2
C25 C26 C27 C26 56(4) . 2
C28 C26 C27 C26 19(3) 2 2
C29 C26 C27 C26 25(5) 2 2
C25 C26 C27 C27 56(4) . 2
C28 C26 C27 C27 19(3) 2 2
C29 C26 C27 C27 25(5) 2 2
C27 C26 C27 C28 145(5) 2 .
C25 C26 C27 C28 -159(3) . .
C28 C26 C27 C28 164(2) 2 .
C29 C26 C27 C28 170(3) 2 .
C27 C26 C27 C25 78(4) 2 2
C25 C26 C27 C25 134(3) . 2
C28 C26 C27 C25 97(4) 2 2
C29 C26 C27 C25 103(5) 2 2
C26 C27 C28 C25 21(3) 2 2
C27 C27 C28 C25 -47(9) 2 2
C26 C27 C28 C25 -132(3) . 2
C26 C27 C28 C29 -14(3) 2 .
C27 C27 C28 C29 -82(9) 2 .
C26 C27 C28 C29 -168(3) . .
C25 C27 C28 C29 -35.6(17) 2 .
C27 C27 C28 C26 -68(8) 2 2
C26 C27 C28 C26 -153(4) . 2
C25 C27 C28 C26 -21(3) 2 2
C26 C27 C28 C24 -25(3) 2 2
C27 C27 C28 C24 -93(9) 2 2
C26 C27 C28 C24 -179(2) . 2
C25 C27 C28 C24 -46.5(19) 2 2
C25 C28 C29 C24 153(9) 2 2
C27 C28 C29 C24 -143(7) . 2
C26 C28 C29 C24 -152(7) 2 2
C27 C28 C29 C25 64(3) . 2
C26 C28 C29 C25 55(2) 2 2
C24 C28 C29 C25 -153(9) 2 2
C25 C28 C29 C26 -55(2) 2 2
C27 C28 C29 C26 9.0(18) . 2
C24 C28 C29 C26 152(7) 2 2
